data_2214160
loop_
_publ_author_name
'Doubia, Mohamadou Lamine'
'Bouhfid, Rachid'
'Ahabchane, Noureddine Hamou'
'Essassi, El Mokhtar'
'El Ammari, Lahcen'

_publ_section_title
;
 4-Phenyl-2-(2-pyridylmethylsulfanyl)-3<i>H</i>-1,5-benzodiazepine
;
_journal_coeditor_code DN2192
_journal_issue 7
_journal_name_full 'Acta Crystallographica Section E'
_journal_page_first o3306
_journal_page_last o3306
_journal_paper_doi 10.1107/S1600536807029376
_journal_volume 63
_journal_year 2007
_chemical_formula_iupac 'C21 H17 N3 S'
_chemical_formula_moiety 'C21 H17 N3 S'
_chemical_formula_sum 'C21 H17 N3 S'
_chemical_formula_weight 343.44
_chemical_name_systematic
;
4-Phenyl-2-(2-pyridylmethylsulfanyl)-3<i>H</i>-1,5-benzodiazepine
;
_space_group_IT_number 14
_symmetry_cell_setting monoclinic
_symmetry_space_group_name_Hall '-P 2yn'
_symmetry_space_group_name_H-M 'P 1 21/n 1'
_atom_sites_solution_hydrogens geom
_atom_sites_solution_primary direct
_atom_sites_solution_secondary difmap
_audit_creation_method SHELXL-97
_cell_angle_alpha 90.00
_cell_angle_beta 103.3370(10)
_cell_angle_gamma 90.00
_cell_formula_units_Z 4
_cell_length_a 14.2995(3)
_cell_length_b 8.7004(2)
_cell_length_c 14.3851(4)
_cell_measurement_reflns_used 5841
_cell_measurement_temperature 296(2)
_cell_measurement_theta_max 31.62
_cell_measurement_theta_min 2.76
_cell_volume 1741.40(7)
_computing_cell_refinement APEX2
_computing_data_collection 'APEX2 (Bruker, 2005)'
_computing_data_reduction APEX2
_computing_molecular_graphics 'ORTEP-3 for Windows (Farrugia, 1997)'
_computing_publication_material 'WinGX (Farrugia, 1999)'
_computing_structure_refinement 'SHELXL97 (Sheldrick, 1997)'
_computing_structure_solution 'SHELXS97 (Sheldrick, 1997)'
_diffrn_ambient_temperature 296(2)
_diffrn_measured_fraction_theta_full 0.999
_diffrn_measured_fraction_theta_max 0.999
_diffrn_measurement_device_type 'Bruker X8 APEXII KappaCCD area-detector'
_diffrn_measurement_method '\f scans, and \w scans with \k offsets'
_diffrn_radiation_monochromator graphite
_diffrn_radiation_source 'fine-focus sealed tube'
_diffrn_radiation_type 'Mo K\a'
_diffrn_radiation_wavelength 0.71073
_diffrn_reflns_av_R_equivalents 0.0270
_diffrn_reflns_av_sigmaI/netI 0.0221
_diffrn_reflns_limit_h_max 21
_diffrn_reflns_limit_h_min -21
_diffrn_reflns_limit_k_max 11
_diffrn_reflns_limit_k_min -12
_diffrn_reflns_limit_l_max 21
_diffrn_reflns_limit_l_min -21
_diffrn_reflns_number 25788
_diffrn_reflns_theta_full 31.62
_diffrn_reflns_theta_max 31.62
_diffrn_reflns_theta_min 2.76
_exptl_absorpt_coefficient_mu 0.194
_exptl_absorpt_correction_type none
_exptl_crystal_colour 'pale yellow'
_exptl_crystal_density_diffrn 1.310
_exptl_crystal_density_method 'not measured'
_exptl_crystal_description parallelepiped
_exptl_crystal_F_000 720
_exptl_crystal_size_max 0.38
_exptl_crystal_size_mid 0.22
_exptl_crystal_size_min 0.12
_refine_diff_density_max 0.441
_refine_diff_density_min -0.230
_refine_ls_extinction_method none
_refine_ls_goodness_of_fit_ref 1.106
_refine_ls_hydrogen_treatment constr
_refine_ls_matrix_type full
_refine_ls_number_parameters 226
_refine_ls_number_reflns 5841
_refine_ls_number_restraints 0
_refine_ls_restrained_S_all 1.106
_refine_ls_R_factor_all 0.0688
_refine_ls_R_factor_gt 0.0437
_refine_ls_shift/su_max 0.001
_refine_ls_shift/su_mean 0.000
_refine_ls_structure_factor_coef Fsqd
_refine_ls_weighting_details 'calc w=1/[\s^2^(Fo^2^)+(0.0656P)^2^+0.3072P] where P=(Fo^2^+2Fc^2^)/3'
_refine_ls_weighting_scheme calc
_refine_ls_wR_factor_gt 0.1159
_refine_ls_wR_factor_ref 0.1519
_reflns_number_gt 4115
_reflns_number_total 5841
_reflns_threshold_expression I>2\s(I)
_cod_data_source_file dn2192.cif
_cod_data_source_block I
_cod_depositor_comments
;
The following automatic conversions were performed:
'_symmetry_cell_setting' value 'Monoclinic' changed to 'monoclinic'
according to '/home/saulius/struct/CIF-dictionaries/cif_core.dic'
dictionary named 'cif_core.dic' version 2.4.1 from 2010-06-29.

Automatic conversion script
Id: cif_fix_enum 1527 2010-12-29 10:47:43Z saulius 

The following automatic conversions were performed:

'_symmetry_cell_setting' value 'Monoclinic' changed to 'monoclinic'
according to /home/saulius/struct/CIF-dictionaries/cif_core.dic
dictionary named 'cif_core.dic' version 2.4.1 from 2010-06-29.

Automatic conversion script
Id: cif_fix_values 1715 2011-07-08 13:25:40Z adriana 
;
_cod_original_sg_symbol_Hall '-p 2yn'
_cod_original_sg_symbol_H-M 'P 21/n'
_cod_database_code 2214160
_cod_database_fobs_code 2214160

loop_
_symmetry_equiv_pos_as_xyz
'x, y, z'
'-x+1/2, y+1/2, -z+1/2'
'-x, -y, -z'
'x-1/2, -y-1/2, z-1/2'

loop_
_atom_site_type_symbol
_atom_site_label
_atom_site_fract_x
_atom_site_fract_y
_atom_site_fract_z
_atom_site_U_iso_or_equiv
_atom_site_adp_type
_atom_site_calc_flag
_atom_site_refinement_flags
_atom_site_occupancy
S S1 0.67517(3) 0.23757(5) 0.79695(3) 0.04864(13) Uani d . 1
N N1 0.49783(9) 0.16662(14) 0.81086(8) 0.0431(3) Uani d . 1
N N2 0.38145(8) 0.15159(13) 0.60681(8) 0.0407(2) Uani d . 1
N N3 0.69778(11) 0.59718(18) 0.88759(13) 0.0654(4) Uani d . 1
C C1 0.40814(10) 0.09371(15) 0.78066(10) 0.0409(3) Uani d . 1
C C2 0.36691(12) 0.0369(2) 0.85337(12) 0.0529(4) Uani d . 1
H H2 0.3993 0.0496 0.9168 0.064 Uiso calc R 1
C C3 0.27984(14) -0.0371(2) 0.83291(15) 0.0611(4) Uani d . 1
H H3 0.2555 -0.0789 0.8820 0.073 Uiso calc R 1
C C4 0.22823(12) -0.0495(2) 0.73931(14) 0.0592(4) Uani d . 1
H H4 0.1695 -0.1004 0.7252 0.071 Uiso calc R 1
C C5 0.26406(11) 0.01364(19) 0.66732(12) 0.0509(3) Uani d . 1
H H5 0.2272 0.0102 0.6050 0.061 Uiso calc R 1
C C6 0.35536(10) 0.08363(15) 0.68549(10) 0.0401(3) Uani d . 1
C C7 0.46882(9) 0.14973(14) 0.59740(9) 0.0355(2) Uani d . 1
C C8 0.54617(10) 0.06568(15) 0.66913(9) 0.0389(3) Uani d . 1
H H8A 0.5260 -0.0386 0.6781 0.047 Uiso calc R 1
H H8B 0.6054 0.0618 0.6471 0.047 Uiso calc R 1
C C9 0.56080(9) 0.15465(14) 0.76107(9) 0.0379(3) Uani d . 1
C C10 0.66896(12) 0.32930(18) 0.90820(11) 0.0504(3) Uani d . 1
H H10A 0.6265 0.2700 0.9382 0.060 Uiso calc R 1
H H10B 0.7324 0.3278 0.9507 0.060 Uiso calc R 1
C C11 0.63335(10) 0.49434(17) 0.89685(9) 0.0442(3) Uani d . 1
C C12 0.66942(17) 0.7437(2) 0.88149(18) 0.0729(6) Uani d . 1
H H12 0.7137 0.8185 0.8744 0.087 Uiso calc R 1
C C13 0.57906(17) 0.7904(2) 0.88511(14) 0.0682(5) Uani d . 1
H H13 0.5633 0.8942 0.8829 0.082 Uiso calc R 1
C C14 0.51236(16) 0.6808(3) 0.89215(16) 0.0704(5) Uani d . 1
H H14 0.4496 0.7083 0.8926 0.085 Uiso calc R 1
C C15 0.54042(14) 0.5277(2) 0.89861(13) 0.0597(4) Uani d . 1
H H15 0.4972 0.4502 0.9040 0.072 Uiso calc R 1
C C16 0.49184(10) 0.23272(14) 0.51568(9) 0.0375(3) Uani d . 1
C C17 0.42283(11) 0.32813(18) 0.45926(10) 0.0475(3) Uani d . 1
H H17 0.3633 0.3398 0.4742 0.057 Uiso calc R 1
C C18 0.44150(14) 0.4053(2) 0.38182(12) 0.0602(4) Uani d . 1
H H18 0.3945 0.4671 0.3443 0.072 Uiso calc R 1
C C19 0.53019(16) 0.3904(2) 0.36022(12) 0.0637(5) Uani d . 1
H H19 0.5433 0.4438 0.3087 0.076 Uiso calc R 1
C C20 0.59865(15) 0.2978(2) 0.41406(14) 0.0617(4) Uani d . 1
H H20 0.6580 0.2876 0.3986 0.074 Uiso calc R 1
C C21 0.58049(12) 0.21835(18) 0.49195(12) 0.0490(3) Uani d . 1
H H21 0.6277 0.1555 0.5283 0.059 Uiso calc R 1

loop_
_atom_site_aniso_label
_atom_site_aniso_U_11
_atom_site_aniso_U_22
_atom_site_aniso_U_33
_atom_site_aniso_U_12
_atom_site_aniso_U_13
_atom_site_aniso_U_23
S1 0.03589(19) 0.0547(2) 0.0509(2) -0.00153(14) 0.00101(15) -0.00703(15)
N1 0.0428(6) 0.0460(6) 0.0390(5) 0.0000(5) 0.0065(5) -0.0043(5)
N2 0.0355(5) 0.0435(6) 0.0409(6) -0.0012(4) 0.0041(4) 0.0013(4)
N3 0.0542(8) 0.0557(8) 0.0854(11) 0.0004(7) 0.0145(8) -0.0003(8)
C1 0.0408(6) 0.0385(6) 0.0441(6) 0.0025(5) 0.0111(5) -0.0016(5)
C2 0.0528(8) 0.0610(9) 0.0478(8) 0.0040(7) 0.0176(7) 0.0024(7)
C3 0.0577(10) 0.0629(10) 0.0707(11) 0.0019(8) 0.0313(9) 0.0125(8)
C4 0.0445(8) 0.0587(9) 0.0776(12) -0.0074(7) 0.0204(8) 0.0048(8)
C5 0.0403(7) 0.0546(8) 0.0558(9) -0.0051(6) 0.0068(6) 0.0009(7)
C6 0.0372(6) 0.0379(6) 0.0447(7) -0.0003(5) 0.0084(5) -0.0004(5)
C7 0.0353(6) 0.0347(5) 0.0340(5) -0.0004(4) 0.0028(4) -0.0042(4)
C8 0.0386(6) 0.0382(6) 0.0381(6) 0.0051(5) 0.0050(5) -0.0020(5)
C9 0.0369(6) 0.0355(5) 0.0374(6) 0.0027(4) 0.0009(5) -0.0004(4)
C10 0.0491(8) 0.0498(8) 0.0428(7) 0.0012(6) -0.0088(6) -0.0035(6)
C11 0.0421(7) 0.0517(7) 0.0333(6) 0.0009(6) -0.0026(5) -0.0029(5)
C12 0.0766(14) 0.0537(10) 0.0908(15) -0.0020(9) 0.0245(12) 0.0067(9)
C13 0.0884(15) 0.0552(9) 0.0604(10) 0.0209(10) 0.0163(10) 0.0067(8)
C14 0.0641(11) 0.0749(12) 0.0742(12) 0.0199(10) 0.0199(9) 0.0035(10)
C15 0.0538(9) 0.0651(10) 0.0602(10) 0.0003(8) 0.0130(8) 0.0002(8)
C16 0.0398(6) 0.0368(6) 0.0340(6) -0.0048(5) 0.0046(5) -0.0054(4)
C17 0.0446(7) 0.0493(7) 0.0438(7) -0.0062(6) 0.0003(6) 0.0046(6)
C18 0.0683(11) 0.0607(9) 0.0443(8) -0.0104(8) -0.0020(7) 0.0103(7)
C19 0.0897(14) 0.0609(10) 0.0424(8) -0.0158(9) 0.0194(8) 0.0021(7)
C20 0.0710(11) 0.0592(9) 0.0649(10) -0.0070(8) 0.0366(9) -0.0054(8)
C21 0.0491(8) 0.0475(7) 0.0525(8) 0.0030(6) 0.0163(6) -0.0025(6)

loop_
_atom_type_symbol
_atom_type_description
_atom_type_scat_dispersion_real
_atom_type_scat_dispersion_imag
_atom_type_scat_source
C C 0.0033 0.0016 'International Tables Vol C Tables 4.2.6.8 and 6.1.1.4'
H H 0.0000 0.0000 'International Tables Vol C Tables 4.2.6.8 and 6.1.1.4'
N N 0.0061 0.0033 'International Tables Vol C Tables 4.2.6.8 and 6.1.1.4'
S S 0.1246 0.1234 'International Tables Vol C Tables 4.2.6.8 and 6.1.1.4'

loop_
_geom_angle_atom_site_label_1
_geom_angle_atom_site_label_2
_geom_angle_atom_site_label_3
_geom_angle
C9 S1 C10 102.08(7)
C9 N1 C1 120.03(12)
C7 N2 C6 121.68(12)
C11 N3 C12 116.61(17)
C2 C1 C6 118.71(13)
C2 C1 N1 116.01(13)
C6 C1 N1 125.13(12)
C3 C2 C1 121.45(16)
C3 C2 H2 119.3
C1 C2 H2 119.3
C2 C3 C4 119.99(15)
C2 C3 H3 120.0
C4 C3 H3 120.0
C5 C4 C3 119.71(16)
C5 C4 H4 120.1
C3 C4 H4 120.1
C4 C5 C6 121.63(16)
C4 C5 H5 119.2
C6 C5 H5 119.2
N2 C6 C1 125.25(12)
N2 C6 C5 116.12(13)
C1 C6 C5 118.29(13)
N2 C7 C16 118.45(12)
N2 C7 C8 120.53(12)
C16 C7 C8 121.02(11)
C9 C8 C7 106.37(10)
C9 C8 H8A 110.5
C7 C8 H8A 110.5
C9 C8 H8B 110.5
C7 C8 H8B 110.5
H8A C8 H8B 108.6
N1 C9 C8 124.16(12)
N1 C9 S1 122.13(10)
C8 C9 S1 113.68(10)
C11 C10 S1 113.92(10)
C11 C10 H10A 108.8
S1 C10 H10A 108.8
C11 C10 H10B 108.8
S1 C10 H10B 108.8
H10A C10 H10B 107.7
N3 C11 C15 124.42(16)
N3 C11 C10 115.42(14)
C15 C11 C10 120.15(15)
N3 C12 C13 123.8(2)
N3 C12 H12 118.1
C13 C12 H12 118.1
C12 C13 C14 118.48(18)
C12 C13 H13 120.8
C14 C13 H13 120.8
C13 C14 C15 118.54(19)
C13 C14 H14 120.7
C15 C14 H14 120.7
C11 C15 C14 118.06(18)
C11 C15 H15 121.0
C14 C15 H15 121.0
C21 C16 C17 118.15(13)
C21 C16 C7 122.20(13)
C17 C16 C7 119.65(12)
C18 C17 C16 121.08(16)
C18 C17 H17 119.5
C16 C17 H17 119.5
C17 C18 C19 119.72(17)
C17 C18 H18 120.1
C19 C18 H18 120.1
C20 C19 C18 120.30(16)
C20 C19 H19 119.9
C18 C19 H19 119.9
C19 C20 C21 120.55(17)
C19 C20 H20 119.7
C21 C20 H20 119.7
C20 C21 C16 120.18(16)
C20 C21 H21 119.9
C16 C21 H21 119.9

loop_
_geom_bond_atom_site_label_1
_geom_bond_atom_site_label_2
_geom_bond_distance
S1 C9 1.7527(14)
S1 C10 1.8088(16)
N1 C9 1.2776(18)
N1 C1 1.4067(18)
N2 C7 1.2875(17)
N2 C6 1.4016(17)
N3 C11 1.313(2)
N3 C12 1.335(2)
C1 C2 1.404(2)
C1 C6 1.405(2)
C2 C3 1.372(3)
C2 H2 0.9300
C3 C4 1.382(3)
C3 H3 0.9300
C4 C5 1.372(2)
C4 H4 0.9300
C5 C6 1.409(2)
C5 H5 0.9300
C7 C16 1.4798(18)
C7 C8 1.5153(18)
C8 C9 1.5048(18)
C8 H8A 0.9700
C8 H8B 0.9700
C10 C11 1.520(2)
C10 H10A 0.9700
C10 H10B 0.9700
C11 C15 1.366(2)
C12 C13 1.367(3)
C12 H12 0.9300
C13 C14 1.369(3)
C13 H13 0.9300
C14 C15 1.388(3)
C14 H14 0.9300
C15 H15 0.9300
C16 C21 1.392(2)
C16 C17 1.397(2)
C17 C18 1.378(2)
C17 H17 0.9300
C18 C19 1.380(3)
C18 H18 0.9300
C19 C20 1.363(3)
C19 H19 0.9300
C20 C21 1.391(2)
C20 H20 0.9300
C21 H21 0.9300

loop_
_geom_hbond_atom_site_label_D
_geom_hbond_atom_site_label_H
_geom_hbond_atom_site_label_A
_geom_hbond_site_symmetry_A
_geom_hbond_distance_DH
_geom_hbond_distance_HA
_geom_hbond_distance_DA
_geom_hbond_angle_DHA
C21 H21 N3 2_646 0.93 2.56 3.411(2) 152.1
C13 H13 N1 1_565 0.93 2.67 3.554(2) 159.6

loop_
_cod_related_entry_id
_cod_related_entry_database
_cod_related_entry_code
1 ChemSpider 21124224
